data_7245414
loop_
_publ_author_name
'Gao, Jiaoyang'
'Guo, Jinjia'
'Chen, Yi'
'Deng, Shunlan'
'Lu, Qidong'
'Ren, Yuxin'
'Wang, Xiaoming'
'Fan, Haibo'
'Teng, Feng'
'He, Xuexia'
'Jiang, Hui'
'Hu, Peng'

_publ_section_title
;
 The competitive role of C--H&#x22EF;X (X = F, O) and \p--\p interactions
 in contributing to the degree of charge transfer in organic cocrystals: a
 case study of heteroatom-free donors with p-fluoranil (FA)
;
_journal_name_full CrystEngComm
_journal_paper_doi 10.1039/D2CE00925K
_journal_year 2022
_chemical_formula_moiety 'C3 F2 O, C9 H6'
_chemical_formula_sum 'C12 H6 F2 O'
_chemical_formula_weight 204.17
_chemical_name_systematic chrysene-TFBQ
_space_group_crystal_system monoclinic
_space_group_IT_number 14
_space_group_name_Hall '-P 2yn'
_space_group_name_H-M_alt 'P 1 21/n 1'
_atom_sites_solution_hydrogens geom
_audit_creation_date 2021-04-25
_audit_creation_method
;
Olex2 1.2
(compiled 2018.05.29 svn.r3508 for OlexSys, GUI svn.r5506)
;
_audit_update_record
;
2021-12-17 deposited with the CCDC.	2022-08-18 downloaded from the CCDC.
;
_cell_angle_alpha 90
_cell_angle_beta 93.4820(10)
_cell_angle_gamma 90
_cell_formula_units_Z 4
_cell_length_a 6.61510(10)
_cell_length_b 6.93080(10)
_cell_length_c 18.4853(2)
_cell_measurement_reflns_used 11327
_cell_measurement_temperature 149.99(10)
_cell_measurement_theta_max 77.0520
_cell_measurement_theta_min 4.7640
_cell_volume 845.95(2)
_computing_cell_refinement 'CrysAlisPro 1.171.41.93a (Rigaku OD, 2020)'
_computing_data_collection 'CrysAlisPro 1.171.41.93a (Rigaku OD, 2020)'
_computing_data_reduction 'CrysAlisPro 1.171.41.93a (Rigaku OD, 2020)'
_computing_molecular_graphics 'Olex2 (Dolomanov et al., 2009)'
_computing_publication_material 'Olex2 (Dolomanov et al., 2009)'
_computing_structure_refinement 'ShelXL (Sheldrick, 2015)'
_computing_structure_solution 'ShelXT (Sheldrick, 2015)'
_diffrn_ambient_environment N~2~
_diffrn_ambient_temperature 149.99(10)
_diffrn_detector 'Hybrid Pixel Array Detector'
_diffrn_detector_area_resol_mean 10.0000
_diffrn_detector_type HyPix
_diffrn_measured_fraction_theta_full 1.000
_diffrn_measured_fraction_theta_max 1.000
_diffrn_measurement_details
;
List of Runs (angles in degrees, time in seconds):

  # Type    Start    End  Width  t~exp~   \w     \q     \k     \f   Frames
#--------------------------------------------------------------------------
  1  \w     30.00 119.00   0.50    0.05    --   46.43  57.00 150.00  178
  2  \w     23.00 119.00   0.50    0.05    --   46.43  77.00  30.00  192
  3  \w     30.00 119.00   0.50    0.05    --   46.43  57.00  30.00  178
  4  \w     23.00 119.00   0.50    0.05    --   46.43  77.00 -60.00  192
  5  \w     23.00 119.00   0.50    0.05    --   46.43  77.00-150.00  192
  6  \w    -39.00  28.00   0.50    0.05    --  -46.43  37.00 -30.00  134
  7  \w    -68.00 -26.00   0.50    0.05    --  -99.00  61.00-150.00   84
  8  \w    -39.00  28.00   0.50    0.05    --  -46.43  37.00  90.00  134
  9  \w     94.00 178.00   0.50    0.05    --  108.75  45.00-180.00  168
 10  \w     91.00 178.00   0.50    0.05    --  108.75  61.00-150.00  174
 11  \w     94.00 178.00   0.50    0.05    --  108.75  45.00 -60.00  168
 12  \w     85.00 178.00   0.50    0.05    --  108.75  77.00   0.00  186
 13  \w     91.00 178.00   0.50    0.05    --  108.75  61.00 120.00  174
 14  \w     36.00 109.00   0.50    0.05    --  108.75 -77.00-120.00  146
 15  \w     36.00  75.00   0.50    0.05    --  108.75 -61.00-180.00   78
 16  \w     36.00  75.00   0.50    0.05    --  108.75 -61.00 -60.00   78
 17  \w    -29.00  30.00   0.50    0.05    --   46.43 -19.00 -90.00  118
 18  \w    -25.00  63.00   0.50    0.05    --   46.43 -57.00-180.00  176
 19  \w     19.00  95.00   0.50    0.05    --   46.43-125.00-150.00  152
 20  \w     36.00 112.00   0.50    0.05    --  108.75-125.00  30.00  152
 21  \w     36.00 106.00   0.50    0.05    --  108.75 -94.00  30.00  140
 22  \w     36.00 112.00   0.50    0.05    --  108.75-125.00 120.00  152
 23  \w     36.00 112.00   0.50    0.05    --  108.75-125.00 150.00  152
 24  \w     36.00 106.00   0.50    0.05    --  108.75 -94.00 120.00  140
 25  \w   -112.00 -26.00   0.50    0.05    --  -99.00 125.00-150.00  172
 26  \w   -112.00 -26.00   0.50    0.05    --  -99.00 125.00-120.00  172
 27  \w   -112.00 -26.00   0.50    0.05    --  -99.00 125.00 150.00  172
 28  \w   -122.00 -31.00   0.50    0.05    --  -46.43 -19.00 -60.00  182
 29  \w   -119.00 -23.00   0.50    0.05    --  -46.43 -77.00-180.00  192
 30  \w   -119.00 -23.00   0.50    0.05    --  -46.43 -77.00  90.00  192
 31  \w   -172.00 -83.00   0.50    0.05    --  -99.00 -53.00 143.35  178
 32  \w   -172.00 -79.00   0.50    0.05    --  -99.00 -68.00 101.50  186
 33  \w   -172.00 -80.00   0.50    0.05    --  -99.00 -66.00  56.73  184
 34  \w   -172.00 -83.00   0.50    0.05    --  -99.00 -56.00 132.15  178
 35  \w   -172.00 -81.00   0.50    0.05    --  -99.00 -61.00  30.00  182
 36  \w   -172.00 -78.00   0.50    0.05    --  -99.00 -71.00 -41.33  188
 37  \w   -172.00-110.00   0.50    0.05    --  -99.00 -61.00 -90.00  124
 38  \w   -119.00 -74.00   0.50    0.05    --  -46.43-125.00 -90.00   90
;
_diffrn_measurement_device 'four-circle diffractometer'
_diffrn_measurement_device_type 'XtaLAB Synergy R, HyPix'
_diffrn_measurement_method '\w scans'
_diffrn_orient_matrix_type 'CrysAlisPro convention (1999,Acta A55,543-557)'
_diffrn_orient_matrix_UB_11 -0.0854914000
_diffrn_orient_matrix_UB_12 -0.2068061000
_diffrn_orient_matrix_UB_13 -0.0024742000
_diffrn_orient_matrix_UB_21 -0.2151570000
_diffrn_orient_matrix_UB_22 0.0805155000
_diffrn_orient_matrix_UB_23 0.0064627000
_diffrn_orient_matrix_UB_31 -0.0284948000
_diffrn_orient_matrix_UB_32 0.0121407000
_diffrn_orient_matrix_UB_33 -0.0832338000
_diffrn_radiation_monochromator mirror
_diffrn_radiation_probe x-ray
_diffrn_radiation_type CuK\a
_diffrn_radiation_wavelength 1.54184
_diffrn_reflns_av_R_equivalents 0.0235
_diffrn_reflns_av_unetI/netI 0.0113
_diffrn_reflns_Laue_measured_fraction_full 1.000
_diffrn_reflns_Laue_measured_fraction_max 1.000
_diffrn_reflns_limit_h_max 7
_diffrn_reflns_limit_h_min -7
_diffrn_reflns_limit_k_max 8
_diffrn_reflns_limit_k_min -8
_diffrn_reflns_limit_l_max 17
_diffrn_reflns_limit_l_min -21
_diffrn_reflns_number 14793
_diffrn_reflns_point_group_measured_fraction_full 1.000
_diffrn_reflns_point_group_measured_fraction_max 1.000
_diffrn_reflns_theta_full 66.595
_diffrn_reflns_theta_max 66.595
_diffrn_reflns_theta_min 4.793
_diffrn_source 'Rotating-anode X-ray tube'
_diffrn_source_type 'PhotonJet R (Cu) X-ray Source'
_exptl_absorpt_coefficient_mu 1.127
_exptl_absorpt_correction_T_max 1.00000
_exptl_absorpt_correction_T_min 0.81743
_exptl_absorpt_correction_type multi-scan
_exptl_absorpt_process_details
;
CrysAlisPro 1.171.41.93a (Rigaku Oxford Diffraction, 2020)
Empirical absorption correction using spherical harmonics,
implemented in SCALE3 ABSPACK scaling algorithm.
;
_exptl_crystal_colour 'light brownish black'
_exptl_crystal_colour_lustre light
_exptl_crystal_colour_modifier brownish
_exptl_crystal_colour_primary black
_exptl_crystal_density_diffrn 1.603
_exptl_crystal_description plate
_exptl_crystal_F_000 416
_exptl_crystal_recrystallization_method 'slowing cooling by chlorobezene'
_exptl_crystal_size_max 0.6
_exptl_crystal_size_mid 0.4
_exptl_crystal_size_min 0.2
_refine_diff_density_max 0.223
_refine_diff_density_min -0.194
_refine_diff_density_rms 0.042
_refine_ls_extinction_method none
_refine_ls_goodness_of_fit_ref 1.047
_refine_ls_hydrogen_treatment constr
_refine_ls_matrix_type full
_refine_ls_number_parameters 136
_refine_ls_number_reflns 1492
_refine_ls_number_restraints 0
_refine_ls_restrained_S_all 1.047
_refine_ls_R_factor_all 0.0318
_refine_ls_R_factor_gt 0.0299
_refine_ls_shift/su_max 0.000
_refine_ls_shift/su_mean 0.000
_refine_ls_structure_factor_coef Fsqd
_refine_ls_weighting_details 'w=1/[\s^2^(Fo^2^)+(0.0501P)^2^+0.2333P] where P=(Fo^2^+2Fc^2^)/3'
_refine_ls_weighting_scheme calc
_refine_ls_wR_factor_gt 0.0841
_refine_ls_wR_factor_ref 0.0859
_reflns_Friedel_coverage 0.000
_reflns_number_gt 1388
_reflns_number_total 1492
_reflns_threshold_expression 'I > 2\s(I)'
_cod_data_source_file d2ce00925k2.cif
_cod_data_source_block 59_auto
_cod_database_code 7245414
_shelx_shelxl_version_number 2017/1
_shelx_space_group_comment
;
The symmetry employed for this shelxl refinement is uniquely defined
by the following loop, which should always be used as a source of
symmetry information in preference to the above space-group names.
They are only intended as comments.
;
_reflns_odcompleteness_completeness 99.89
_reflns_odcompleteness_iscentric 1
_reflns_odcompleteness_theta 69.95
_olex2_refinement_description
;
1. Fixed Uiso
 At 1.2 times of:
  All C(H) groups
2.a Aromatic/amide H refined with riding coordinates:
 C008(H008), C009(H009), C00B(H00B), C00D(H00D), C00E(H00E), C00F(H00F)
;
_olex2_submission_special_instructions 'No special instructions were received'
_oxdiff_exptl_absorpt_empirical_details
;
Empirical correction (ABSPACK) includes:
- Absorption correction using spherical harmonics
- Frame scaling
;
_oxdiff_exptl_absorpt_empirical_full_max 1.371
_oxdiff_exptl_absorpt_empirical_full_min 0.776

loop_
_space_group_symop_operation_xyz
'x, y, z'
'-x+1/2, y+1/2, -z+1/2'
'-x, -y, -z'
'x-1/2, -y-1/2, z-1/2'

loop_
_atom_site_label
_atom_site_type_symbol
_atom_site_fract_x
_atom_site_fract_y
_atom_site_fract_z
_atom_site_U_iso_or_equiv
_atom_site_adp_type
_atom_site_occupancy
_atom_site_site_symmetry_order
_atom_site_calc_flag
_atom_site_refinement_flags_posn
_atom_site_refinement_flags_adp
_atom_site_refinement_flags_occupancy
_atom_site_disorder_assembly
_atom_site_disorder_group
F001 F 0.80139(9) 0.62328(10) 0.41530(4) 0.0308(2) Uani 1 1 d . . . . .
F002 F 0.44611(10) 0.48566(10) 0.35198(3) 0.0303(2) Uani 1 1 d . . . . .
O003 O 0.84527(11) 0.63664(12) 0.56216(5) 0.0294(2) Uani 1 1 d . . . . .
C004 C 0.08016(15) 0.46760(14) -0.02059(6) 0.0190(3) Uani 1 1 d . . . . .
C005 C 0.12215(17) 0.45326(15) 0.13370(6) 0.0221(3) Uani 1 1 d . . . . .
C006 C -0.05952(16) 0.52615(15) 0.09915(6) 0.0201(3) Uani 1 1 d . . . . .
C007 C 0.68868(16) 0.57434(15) 0.53375(6) 0.0216(3) Uani 1 1 d . . . . .
C008 C 0.26049(16) 0.39584(15) 0.01670(6) 0.0207(3) Uani 1 1 d . . . . .
H008 H 0.368868 0.352086 -0.010502 0.025 Uiso 1 1 calc R . . . .
C009 C 0.27982(16) 0.38903(15) 0.09004(6) 0.0223(3) Uani 1 1 d . . . . .
H009 H 0.401570 0.340205 0.113053 0.027 Uiso 1 1 calc R . . . .
C00A C 0.47911(17) 0.49499(15) 0.42322(6) 0.0216(3) Uani 1 1 d . . . . .
C00B C -0.21274(17) 0.58956(16) 0.14401(6) 0.0241(3) Uani 1 1 d . . . . .
H00B H -0.334947 0.641282 0.122393 0.029 Uiso 1 1 calc R . . . .
C00C C 0.65134(16) 0.56204(16) 0.45449(6) 0.0217(3) Uani 1 1 d . . . . .
C00D C -0.00765(19) 0.50303(17) 0.25161(6) 0.0298(3) Uani 1 1 d . . . . .
H00D H 0.008388 0.494580 0.302929 0.036 Uiso 1 1 calc R . . . .
C00E C -0.18761(19) 0.57753(17) 0.21803(7) 0.0289(3) Uani 1 1 d . . . . .
H00E H -0.292852 0.619954 0.246962 0.035 Uiso 1 1 calc R . . . .
C00F C 0.14398(18) 0.44289(17) 0.20987(6) 0.0271(3) Uani 1 1 d . . . . .
H00F H 0.265833 0.393383 0.232569 0.033 Uiso 1 1 calc R . . . .

loop_
_atom_site_aniso_label
_atom_site_aniso_U_11
_atom_site_aniso_U_22
_atom_site_aniso_U_33
_atom_site_aniso_U_23
_atom_site_aniso_U_13
_atom_site_aniso_U_12
F001 0.0223(4) 0.0341(4) 0.0375(4) 0.0066(3) 0.0132(3) -0.0004(3)
F002 0.0375(4) 0.0338(4) 0.0193(4) -0.0004(3) -0.0008(3) 0.0033(3)
O003 0.0206(4) 0.0267(5) 0.0398(5) 0.0001(4) -0.0063(3) -0.0023(3)
C004 0.0168(5) 0.0144(5) 0.0259(6) -0.0010(4) 0.0023(4) -0.0029(4)
C005 0.0219(5) 0.0175(5) 0.0269(6) -0.0013(4) 0.0009(4) -0.0035(4)
C006 0.0188(5) 0.0160(5) 0.0257(6) -0.0005(4) 0.0018(4) -0.0035(4)
C007 0.0183(5) 0.0168(5) 0.0296(6) 0.0008(4) -0.0008(4) 0.0026(4)
C008 0.0156(5) 0.0186(5) 0.0283(6) -0.0015(4) 0.0035(4) -0.0008(4)
C009 0.0167(5) 0.0204(5) 0.0295(6) -0.0006(4) -0.0024(4) -0.0001(4)
C00A 0.0248(6) 0.0195(6) 0.0205(5) 0.0005(4) 0.0010(4) 0.0038(4)
C00B 0.0221(6) 0.0222(6) 0.0284(6) -0.0006(5) 0.0048(4) -0.0006(4)
C00C 0.0179(5) 0.0194(5) 0.0285(6) 0.0034(4) 0.0071(4) 0.0019(4)
C00D 0.0396(7) 0.0284(6) 0.0216(6) -0.0014(5) 0.0030(5) -0.0035(5)
C00E 0.0318(6) 0.0274(6) 0.0285(6) -0.0026(5) 0.0101(5) -0.0017(5)
C00F 0.0294(6) 0.0259(6) 0.0255(6) -0.0008(5) -0.0035(5) -0.0009(5)

loop_
_atom_type_symbol
_atom_type_description
_atom_type_scat_dispersion_real
_atom_type_scat_dispersion_imag
_atom_type_scat_source
C C 0.0181 0.0091 'International Tables Vol C Tables 4.2.6.8 and 6.1.1.4'
H H 0.0000 0.0000 'International Tables Vol C Tables 4.2.6.8 and 6.1.1.4'
F F 0.0727 0.0534 'International Tables Vol C Tables 4.2.6.8 and 6.1.1.4'
O O 0.0492 0.0322 'International Tables Vol C Tables 4.2.6.8 and 6.1.1.4'

loop_
_geom_angle_atom_site_label_1
_geom_angle_atom_site_label_2
_geom_angle_atom_site_label_3
_geom_angle
_geom_angle_site_symmetry_1
_geom_angle_site_symmetry_3
_geom_angle_publ_flag
C004 C004 C006 120.05(12) 3_565 3_565 ?
C004 C004 C008 118.78(13) 3_565 . ?
C008 C004 C006 121.18(10) . 3_565 ?
C006 C005 C009 118.96(10) . . ?
C00F C005 C006 120.04(10) . . ?
C00F C005 C009 120.99(10) . . ?
C005 C006 C004 119.12(10) . 3_565 ?
C00B C006 C004 123.30(10) . 3_565 ?
C00B C006 C005 117.58(10) . . ?
O003 C007 C00A 122.03(11) . 3_666 ?
O003 C007 C00C 122.60(10) . . ?
C00C C007 C00A 115.37(10) . 3_666 ?
C004 C008 H008 119.3 . . ?
C009 C008 C004 121.30(10) . . ?
C009 C008 H008 119.3 . . ?
C005 C009 H009 119.1 . . ?
C008 C009 C005 121.79(10) . . ?
C008 C009 H009 119.1 . . ?
F002 C00A C007 115.71(10) . 3_666 ?
F002 C00A C00C 122.33(10) . . ?
C00C C00A C007 121.95(11) . 3_666 ?
C006 C00B H00B 119.4 . . ?
C00E C00B C006 121.15(11) . . ?
C00E C00B H00B 119.4 . . ?
F001 C00C C007 115.88(10) . . ?
C00A C00C F001 121.45(11) . . ?
C00A C00C C007 122.68(10) . . ?
C00E C00D H00D 120.2 . . ?
C00F C00D H00D 120.2 . . ?
C00F C00D C00E 119.54(11) . . ?
C00B C00E C00D 120.72(11) . . ?
C00B C00E H00E 119.6 . . ?
C00D C00E H00E 119.6 . . ?
C005 C00F H00F 119.5 . . ?
C00D C00F C005 120.96(11) . . ?
C00D C00F H00F 119.5 . . ?

loop_
_geom_bond_atom_site_label_1
_geom_bond_atom_site_label_2
_geom_bond_distance
_geom_bond_site_symmetry_2
_geom_bond_publ_flag
F001 C00C 1.3332(13) . ?
F002 C00A 1.3233(13) . ?
O003 C007 1.2121(14) . ?
C004 C004 1.416(2) 3_565 ?
C004 C006 1.4510(16) 3_565 ?
C004 C008 1.4303(16) . ?
C005 C006 1.4192(16) . ?
C005 C009 1.4282(16) . ?
C005 C00F 1.4085(16) . ?
C006 C00B 1.4178(16) . ?
C007 C00A 1.4842(16) 3_666 ?
C007 C00C 1.4735(17) . ?
C008 H008 0.9500 . ?
C008 C009 1.3548(16) . ?
C009 H009 0.9500 . ?
C00A C00C 1.3296(17) . ?
C00B H00B 0.9500 . ?
C00B C00E 1.3708(17) . ?
C00D H00D 0.9500 . ?
C00D C00E 1.4068(18) . ?
C00D C00F 1.3672(17) . ?
C00E H00E 0.9500 . ?
C00F H00F 0.9500 . ?
